data_2235980
loop_
_publ_author_name
'Mohamed, Shaaban K.'
'Akkurt, Mehmet'
'Tahir, Muhammad N.'
'Abdelhamid, Antar A.'
'Albayati, Mustafa R.'

_publ_section_title
;
 2-Amino-4-(4-methylphenyl)-5-oxo-5,6,7,8-tetrahydro-4<i>H</i>-chromene-3-carbonitrile
;
_journal_coeditor_code SJ5250
_journal_issue 8
_journal_name_full 'Acta Crystallographica Section E'
_journal_page_first o2315
_journal_page_last o2316
_journal_paper_doi 10.1107/S1600536812029480
_journal_volume 68
_journal_year 2012
_chemical_formula_iupac 'C17 H16 N2 O2'
_chemical_formula_moiety 'C17 H16 N2 O2'
_chemical_formula_sum 'C17 H16 N2 O2'
_chemical_formula_weight 280.32
_chemical_name_systematic
;
2-Amino-4-(4-methylphenyl)-5-oxo-5,6,7,8-tetrahydro-4<i>H</i>-chromene-3-
carbonitrile
;
_space_group_IT_number 2
_symmetry_cell_setting triclinic
_symmetry_space_group_name_Hall '-P 1'
_symmetry_space_group_name_H-M 'P -1'
_atom_sites_solution_hydrogens geom
_atom_sites_solution_primary direct
_atom_sites_solution_secondary difmap
_cell_angle_alpha 72.626(4)
_cell_angle_beta 70.088(3)
_cell_angle_gamma 80.035(6)
_cell_formula_units_Z 2
_cell_length_a 8.5931(9)
_cell_length_b 8.7409(14)
_cell_length_c 11.0695(19)
_cell_measurement_reflns_used 245
_cell_measurement_temperature 296(2)
_cell_measurement_theta_max 18
_cell_measurement_theta_min 3.2
_cell_volume 743.71(19)
_computing_cell_refinement 'SAINT (Bruker, 2007)'
_computing_data_collection 'APEX2 (Bruker, 2007)'
_computing_data_reduction 'SAINT (Bruker, 2007)'
_computing_molecular_graphics 'ORTEP-3 for Windows (Farrugia, 1997) and PLATON (Spek, 2009)'
_computing_publication_material 'WinGX (Farrugia, 1999) and PLATON (Spek, 2009)'
_computing_structure_refinement 'SHELXL97 (Sheldrick, 2008)'
_computing_structure_solution 'SHELXS97 (Sheldrick, 2008)'
_diffrn_ambient_temperature 296(2)
_diffrn_detector_area_resol_mean 0.81
_diffrn_measured_fraction_theta_full 0.994
_diffrn_measured_fraction_theta_max 0.994
_diffrn_measurement_device_type 'Bruker Kappa APEXII CCD'
_diffrn_measurement_method \w
_diffrn_radiation_monochromator graphite
_diffrn_radiation_source 'fine-focus sealed tube'
_diffrn_radiation_type 'Mo K\a'
_diffrn_radiation_wavelength 0.71073
_diffrn_reflns_av_R_equivalents 0.0749
_diffrn_reflns_av_sigmaI/netI 0.0595
_diffrn_reflns_limit_h_max 10
_diffrn_reflns_limit_h_min -10
_diffrn_reflns_limit_k_max 10
_diffrn_reflns_limit_k_min -10
_diffrn_reflns_limit_l_max 13
_diffrn_reflns_limit_l_min -13
_diffrn_reflns_number 8982
_diffrn_reflns_reduction_process
;
;
_diffrn_reflns_theta_full 26.00
_diffrn_reflns_theta_max 26.00
_diffrn_reflns_theta_min 2.03
_exptl_absorpt_coefficient_mu 0.083
_exptl_absorpt_correction_T_max 0.984
_exptl_absorpt_correction_T_min 0.975
_exptl_absorpt_correction_type multi-scan
_exptl_absorpt_process_details '(SADABS; Bruker, 2005)'
_exptl_crystal_colour white
_exptl_crystal_density_diffrn 1.252
_exptl_crystal_density_method 'Not Measured'
_exptl_crystal_description prism
_exptl_crystal_F_000 296
_exptl_crystal_size_max 0.300
_exptl_crystal_size_mid 0.230
_exptl_crystal_size_min 0.200
_refine_diff_density_max 0.196
_refine_diff_density_min -0.170
_refine_ls_extinction_method none
_refine_ls_goodness_of_fit_ref 0.913
_refine_ls_hydrogen_treatment constr
_refine_ls_matrix_type full
_refine_ls_number_parameters 191
_refine_ls_number_reflns 2916
_refine_ls_number_restraints 0
_refine_ls_restrained_S_all 0.913
_refine_ls_R_factor_all 0.0773
_refine_ls_R_factor_gt 0.0448
_refine_ls_shift/su_max 0.000
_refine_ls_shift/su_mean 0.000
_refine_ls_structure_factor_coef Fsqd
_refine_ls_weighting_details 'calc w=1/[\s^2^(Fo^2^)+(0.0535P)^2^] where P=(Fo^2^+2Fc^2^)/3'
_refine_ls_weighting_scheme calc
_refine_ls_wR_factor_gt 0.1039
_refine_ls_wR_factor_ref 0.1154
_reflns_number_gt 1704
_reflns_number_total 2916
_reflns_threshold_expression I>2\s(I)
_cod_data_source_file sj5250.cif
_cod_data_source_block I
_cod_database_code 2235980
_cod_database_fobs_code 2235980

loop_
_symmetry_equiv_pos_site_id
_symmetry_equiv_pos_as_xyz
1 x,y,z
2 -x,-y,-z

loop_
_atom_site_aniso_label
_atom_site_aniso_U_11
_atom_site_aniso_U_22
_atom_site_aniso_U_33
_atom_site_aniso_U_12
_atom_site_aniso_U_13
_atom_site_aniso_U_23
O1 0.0490(6) 0.0667(8) 0.0832(9) 0.0047(6) -0.0251(6) -0.0344(7)
O2 0.0619(8) 0.0720(9) 0.0993(11) -0.0152(7) -0.0439(7) -0.0076(8)
N1 0.0584(9) 0.0903(12) 0.1034(14) 0.0059(8) -0.0308(9) -0.0570(11)
N2 0.0474(8) 0.0865(11) 0.0946(12) 0.0048(7) -0.0334(8) -0.0434(10)
C1 0.0436(8) 0.0481(10) 0.0555(11) -0.0082(7) -0.0234(8) -0.0154(8)
C2 0.0481(9) 0.0560(11) 0.0611(12) -0.0029(8) -0.0190(8) -0.0165(9)
C3 0.0561(10) 0.0559(11) 0.0830(15) 0.0054(8) -0.0338(10) -0.0200(11)
C4 0.0720(12) 0.0509(11) 0.0668(14) -0.0103(9) -0.0387(11) -0.0105(10)
C5 0.0681(12) 0.0726(13) 0.0562(12) -0.0116(10) -0.0232(9) -0.0085(10)
C6 0.0503(9) 0.0679(12) 0.0623(13) -0.0004(8) -0.0202(9) -0.0166(10)
C7 0.1123(17) 0.0642(13) 0.0970(16) -0.0023(12) -0.0601(13) -0.0042(12)
C8 0.0406(8) 0.0533(10) 0.0510(10) -0.0051(7) -0.0192(7) -0.0128(8)
C9 0.0471(9) 0.0521(10) 0.0512(10) -0.0020(7) -0.0218(7) -0.0168(9)
C10 0.0412(9) 0.0674(12) 0.0648(12) 0.0009(8) -0.0240(8) -0.0252(10)
C11 0.0471(9) 0.0579(11) 0.0553(11) -0.0020(8) -0.0227(8) -0.0184(9)
C12 0.0593(10) 0.0506(10) 0.0574(11) -0.0043(8) -0.0262(8) -0.0154(9)
C13 0.0554(10) 0.0466(10) 0.0542(11) -0.0068(8) -0.0278(8) -0.0072(8)
C14 0.0668(12) 0.0536(11) 0.0692(13) -0.0112(9) -0.0391(10) -0.0027(9)
C15 0.1010(16) 0.0667(14) 0.129(2) -0.0138(12) -0.0598(15) -0.0332(14)
C16 0.1157(19) 0.0743(15) 0.1070(18) -0.0041(13) -0.0471(15) -0.0426(14)
C17 0.0797(13) 0.0606(12) 0.0857(15) 0.0013(10) -0.0297(11) -0.0281(11)

loop_
_atom_site_type_symbol
_atom_site_label
_atom_site_fract_x
_atom_site_fract_y
_atom_site_fract_z
_atom_site_U_iso_or_equiv
_atom_site_thermal_displace_type
_atom_site_calc_flag
_atom_site_refinement_flags
_atom_site_occupancy
O O1 -0.07181(12) 0.43638(14) 0.69952(11) 0.0628(4) Uani d . 1.000
O O2 0.48905(15) 0.45532(14) 0.66064(13) 0.0747(5) Uani d . 1.000
N N1 0.17338(17) 0.0029(2) 0.50277(16) 0.0766(7) Uani d . 1.000
N N2 -0.17035(15) 0.27899(18) 0.62146(15) 0.0698(6) Uani d . 1.000
C C1 0.31349(18) 0.13607(18) 0.74881(16) 0.0458(6) Uani d . 1.000
C C2 0.46472(18) 0.04982(19) 0.71440(17) 0.0543(6) Uani d . 1.000
C C3 0.5138(2) -0.0768(2) 0.8064(2) 0.0625(7) Uani d . 1.000
C C4 0.4143(2) -0.1234(2) 0.93584(19) 0.0590(7) Uani d . 1.000
C C5 0.2636(2) -0.0370(2) 0.97073(18) 0.0657(7) Uani d . 1.000
C C6 0.2129(2) 0.0905(2) 0.87951(18) 0.0600(7) Uani d . 1.000
C C7 0.4678(3) -0.2645(2) 1.0359(2) 0.0882(9) Uani d . 1.000
C C8 0.25982(17) 0.27363(18) 0.64590(16) 0.0469(5) Uani d . 1.000
C C9 0.11699(18) 0.23365(18) 0.61288(15) 0.0478(6) Uani d . 1.000
C C10 0.14572(18) 0.1067(2) 0.55221(17) 0.0546(6) Uani d . 1.000
C C11 -0.03611(19) 0.3100(2) 0.64164(16) 0.0510(6) Uani d . 1.000
C C12 0.0570(2) 0.49540(19) 0.71581(16) 0.0532(6) Uani d . 1.000
C C13 0.21195(19) 0.42714(18) 0.68865(16) 0.0501(6) Uani d . 1.000
C C14 0.3443(2) 0.5090(2) 0.69385(17) 0.0606(7) Uani d . 1.000
C C15 0.2972(3) 0.6633(2) 0.7339(2) 0.0896(10) Uani d . 1.000
C C16 0.1214(3) 0.6772(3) 0.8221(2) 0.0916(10) Uani d . 1.000
C C17 -0.0012(2) 0.6426(2) 0.7642(2) 0.0730(8) Uani d . 1.000
H H2 0.53500 0.07760 0.62750 0.0650 Uiso c R 1.000
H H2A -0.16480 0.20220 0.58610 0.0840 Uiso c R 1.000
H H2B -0.26260 0.33580 0.64380 0.0840 Uiso c R 1.000
H H3 0.61690 -0.13230 0.78020 0.0750 Uiso c R 1.000
H H5 0.19410 -0.06510 1.05790 0.0790 Uiso c R 1.000
H H6 0.11000 0.14640 0.90610 0.0720 Uiso c R 1.000
H H7A 0.46800 -0.22940 1.11020 0.1320 Uiso c R 1.000
H H7B 0.57750 -0.30710 0.99470 0.1320 Uiso c R 1.000
H H7C 0.39190 -0.34660 1.06630 0.1320 Uiso c R 1.000
H H8 0.35430 0.29220 0.56420 0.0560 Uiso c R 1.000
H H15A 0.31220 0.75200 0.65440 0.1080 Uiso c R 1.000
H H15B 0.37140 0.67300 0.78000 0.1080 Uiso c R 1.000
H H16A 0.09460 0.78500 0.83470 0.1100 Uiso c R 1.000
H H16B 0.11120 0.60230 0.90860 0.1100 Uiso c R 1.000
H H17A -0.10870 0.62860 0.83160 0.0880 Uiso c R 1.000
H H17B -0.01380 0.73320 0.69100 0.0880 Uiso c R 1.000

loop_
_atom_type_symbol
_atom_type_description
_atom_type_scat_dispersion_real
_atom_type_scat_dispersion_imag
_atom_type_scat_source
C C 0.0033 0.0016 ' International Tables Vol C Tables 4.2.6.8 and 6.1.1.4'
H H 0.0000 0.0000 ' International Tables Vol C Tables 4.2.6.8 and 6.1.1.4'
N N 0.0061 0.0033 ' International Tables Vol C Tables 4.2.6.8 and 6.1.1.4'
O O 0.0106 0.0060 ' International Tables Vol C Tables 4.2.6.8 and 6.1.1.4'

loop_
_geom_angle_atom_site_label_1
_geom_angle_atom_site_label_2
_geom_angle_atom_site_label_3
_geom_angle
_geom_angle_publ_flag
C11 O1 C12 118.57(13) no
H2A N2 H2B 120.00 no
C11 N2 H2A 120.00 no
C11 N2 H2B 120.00 no
C2 C1 C6 117.40(15) no
C6 C1 C8 121.94(15) no
C2 C1 C8 120.65(15) no
C1 C2 C3 121.21(16) no
C2 C3 C4 121.73(17) no
C3 C4 C7 121.45(17) no
C3 C4 C5 117.22(17) no
C5 C4 C7 121.33(18) no
C4 C5 C6 121.66(17) no
C1 C6 C5 120.78(17) no
C9 C8 C13 109.01(13) no
C1 C8 C9 111.87(13) no
C1 C8 C13 112.47(13) no
C8 C9 C10 117.75(14) no
C8 C9 C11 123.56(15) no
C10 C9 C11 118.67(16) no
N1 C10 C9 178.20(19) no
N2 C11 C9 127.76(17) no
O1 C11 N2 110.71(15) no
O1 C11 C9 121.53(15) no
O1 C12 C17 110.90(15) no
O1 C12 C13 123.06(15) no
C13 C12 C17 126.03(17) no
C8 C13 C12 122.92(16) no
C8 C13 C14 117.92(15) no
C12 C13 C14 119.08(15) no
C13 C14 C15 117.94(17) no
O2 C14 C13 120.64(16) no
O2 C14 C15 121.34(18) no
C14 C15 C16 113.52(19) no
C15 C16 C17 112.04(18) no
C12 C17 C16 110.62(17) no
C1 C2 H2 119.00 no
C3 C2 H2 119.00 no
C2 C3 H3 119.00 no
C4 C3 H3 119.00 no
C4 C5 H5 119.00 no
C6 C5 H5 119.00 no
C1 C6 H6 120.00 no
C5 C6 H6 120.00 no
C4 C7 H7A 109.00 no
C4 C7 H7B 110.00 no
C4 C7 H7C 110.00 no
H7A C7 H7B 109.00 no
H7A C7 H7C 109.00 no
H7B C7 H7C 109.00 no
C1 C8 H8 108.00 no
C9 C8 H8 108.00 no
C13 C8 H8 108.00 no
C14 C15 H15A 109.00 no
C14 C15 H15B 109.00 no
C16 C15 H15A 109.00 no
C16 C15 H15B 109.00 no
H15A C15 H15B 108.00 no
C15 C16 H16A 109.00 no
C15 C16 H16B 109.00 no
C17 C16 H16A 109.00 no
C17 C16 H16B 109.00 no
H16A C16 H16B 108.00 no
C12 C17 H17A 110.00 no
C12 C17 H17B 109.00 no
C16 C17 H17A 110.00 no
C16 C17 H17B 109.00 no
H17A C17 H17B 108.00 no

loop_
_geom_bond_atom_site_label_1
_geom_bond_atom_site_label_2
_geom_bond_distance
_geom_bond_publ_flag
O1 C11 1.377(2) no
O1 C12 1.383(2) no
O2 C14 1.222(2) no
N1 C10 1.146(2) no
N2 C11 1.332(2) no
N2 H2A 0.8600 no
N2 H2B 0.8600 no
C1 C8 1.518(2) no
C1 C2 1.378(2) no
C1 C6 1.386(2) no
C2 C3 1.378(3) no
C3 C4 1.374(3) no
C4 C7 1.515(3) no
C4 C5 1.375(3) no
C5 C6 1.382(3) no
C8 C9 1.514(2) no
C8 C13 1.500(2) no
C9 C10 1.407(2) no
C9 C11 1.347(2) no
C12 C17 1.483(2) no
C12 C13 1.334(2) no
C13 C14 1.470(3) no
C14 C15 1.492(3) no
C15 C16 1.501(3) no
C16 C17 1.516(3) no
C2 H2 0.9300 no
C3 H3 0.9300 no
C5 H5 0.9300 no
C6 H6 0.9300 no
C7 H7A 0.9600 no
C7 H7B 0.9600 no
C7 H7C 0.9600 no
C8 H8 0.9800 no
C15 H15A 0.9700 no
C15 H15B 0.9700 no
C16 H16A 0.9700 no
C16 H16B 0.9700 no
C17 H17A 0.9700 no
C17 H17B 0.9700 no

loop_
_geom_hbond_atom_site_label_D
_geom_hbond_atom_site_label_H
_geom_hbond_atom_site_label_A
_geom_hbond_site_symmetry_A
_geom_hbond_distance_DH
_geom_hbond_distance_HA
_geom_hbond_distance_DA
_geom_hbond_angle_DHA
_geom_hbond_publ_flag
N2 H2A N1 2_556 0.86 2.31 3.168(2) 175 yes
N2 H2B O2 1_455 0.86 2.18 3.017(2) 164 yes
C2 H2 N1 2_656 0.93 2.53 3.277(2) 138 yes
C6 H6 Cg1 1_555 0.93 2.79 3.128(2) 102 yes
C7 H7A Cg2 2_657 0.96 2.87 3.640(2) 138 yes

loop_
_geom_torsion_atom_site_label_1
_geom_torsion_atom_site_label_2
_geom_torsion_atom_site_label_3
_geom_torsion_atom_site_label_4
_geom_torsion
_geom_torsion_publ_flag
C11 O1 C12 C17 173.14(14) no
C12 O1 C11 N2 -173.77(14) no
C12 O1 C11 C9 6.5(2) no
C11 O1 C12 C13 -5.9(2) no
C8 C1 C2 C3 -179.03(16) no
C2 C1 C6 C5 -0.2(3) no
C8 C1 C6 C5 178.89(16) no
C6 C1 C2 C3 0.0(3) no
C2 C1 C8 C9 110.95(17) no
C2 C1 C8 C13 -125.98(17) no
C6 C1 C8 C9 -68.1(2) no
C6 C1 C8 C13 55.0(2) no
C1 C2 C3 C4 0.4(3) no
C2 C3 C4 C5 -0.8(3) no
C2 C3 C4 C7 178.95(18) no
C3 C4 C5 C6 0.6(3) no
C7 C4 C5 C6 -179.08(18) no
C4 C5 C6 C1 -0.2(3) no
C1 C8 C9 C11 114.11(17) no
C13 C8 C9 C10 170.93(14) no
C13 C8 C9 C11 -10.9(2) no
C1 C8 C13 C12 -113.18(18) no
C1 C8 C9 C10 -64.06(19) no
C1 C8 C13 C14 70.02(19) no
C9 C8 C13 C12 11.5(2) no
C9 C8 C13 C14 -165.32(14) no
C8 C9 C11 N2 -177.03(16) no
C10 C9 C11 O1 -179.21(15) no
C10 C9 C11 N2 1.1(3) no
C8 C9 C11 O1 2.6(2) no
O1 C12 C13 C8 -4.0(3) no
O1 C12 C13 C14 172.80(14) no
C17 C12 C13 C8 177.11(16) no
C17 C12 C13 C14 -6.1(3) no
O1 C12 C17 C16 162.42(15) no
C13 C12 C17 C16 -18.6(3) no
C8 C13 C14 O2 2.0(2) no
C8 C13 C14 C15 178.87(15) no
C12 C13 C14 O2 -174.91(16) no
C12 C13 C14 C15 1.9(2) no
O2 C14 C15 C16 -156.13(19) no
C13 C14 C15 C16 27.0(2) no
C14 C15 C16 C17 -51.4(2) no
C15 C16 C17 C12 46.3(2) no

loop_
_cod_related_entry_id
_cod_related_entry_database
_cod_related_entry_code
1 ChemSpider 525841
